data_7102504
loop_
_publ_author_name
'Izod, Keith'
'McFarlane, William'
'Tyson, Brent V'
'Clegg, William'
'Harrington, Ross W'

_publ_section_title
;
 Synthesis and structural characterisation of a novel
 phosphine-borane-stabilised dicarbanion and an unusual
 bis(phosphine-borane).
;
_journal_issue 5
_journal_name_full 'Chemical communications (Cambridge, England)'
_journal_page_first 570
_journal_page_last 571
_journal_paper_doi 10.1039/b315068b
_journal_year 2004
_chemical_formula_moiety 'C22 H58 B2 P2 Si2'
_chemical_formula_sum 'C22 H58 B2 P2 Si2'
_chemical_formula_weight 462.42
_chemical_name_systematic
;
?
;
_space_group_IT_number 14
_symmetry_cell_setting monoclinic
_symmetry_space_group_name_Hall '-P 2yn'
_symmetry_space_group_name_H-M 'P 1 21/n 1'
_atom_sites_solution_hydrogens geom
_atom_sites_solution_primary direct
_atom_sites_solution_secondary difmap
_audit_creation_method SHELXL-97
_cell_angle_alpha 90.00
_cell_angle_beta 107.859(2)
_cell_angle_gamma 90.00
_cell_formula_units_Z 2
_cell_length_a 14.1618(11)
_cell_length_b 6.9841(5)
_cell_length_c 16.5204(12)
_cell_measurement_reflns_used 5915
_cell_measurement_temperature 150(2)
_cell_measurement_theta_max 28.5
_cell_measurement_theta_min 2.3
_cell_volume 1555.3(2)
_computing_cell_refinement 'Bruker SAINT'
_computing_data_collection 'Bruker SMART'
_computing_data_reduction 'Bruker SAINT'
_computing_molecular_graphics 'Bruker SHELXTL'
_computing_publication_material 'Bruker SHELXTL and local programs'
_computing_structure_refinement 'Bruker SHELXTL'
_computing_structure_solution 'Bruker SHELXTL'
_diffrn_ambient_temperature 150(2)
_diffrn_measured_fraction_theta_full 0.995
_diffrn_measured_fraction_theta_max 0.995
_diffrn_measurement_device_type 'Bruker SMART 1K CCD diffractometer'
_diffrn_measurement_method 'thin-slice \w scans'
_diffrn_radiation_monochromator graphite
_diffrn_radiation_source 'sealed tube'
_diffrn_radiation_type MoK\a
_diffrn_radiation_wavelength 0.71073
_diffrn_reflns_av_R_equivalents 0.0337
_diffrn_reflns_av_sigmaI/netI 0.0362
_diffrn_reflns_limit_h_max 15
_diffrn_reflns_limit_h_min -16
_diffrn_reflns_limit_k_max 8
_diffrn_reflns_limit_k_min -8
_diffrn_reflns_limit_l_max 19
_diffrn_reflns_limit_l_min -18
_diffrn_reflns_number 8510
_diffrn_reflns_theta_full 24.99
_diffrn_reflns_theta_max 24.99
_diffrn_reflns_theta_min 1.66
_diffrn_standards_number 0
_exptl_absorpt_coefficient_mu 0.224
_exptl_absorpt_correction_T_max 0.978
_exptl_absorpt_correction_T_min .957
_exptl_absorpt_correction_type multi-scan
_exptl_absorpt_process_details SADABS
_exptl_crystal_colour colourless
_exptl_crystal_density_diffrn 0.987
_exptl_crystal_density_method 'not measured'
_exptl_crystal_description block
_exptl_crystal_F_000 516
_exptl_crystal_size_max 0.20
_exptl_crystal_size_mid 0.10
_exptl_crystal_size_min 0.10
_refine_diff_density_max 0.343
_refine_diff_density_min -0.173
_refine_diff_density_rms 0.046
_refine_ls_extinction_method none
_refine_ls_goodness_of_fit_ref 1.093
_refine_ls_hydrogen_treatment constr
_refine_ls_matrix_type full
_refine_ls_number_parameters 133
_refine_ls_number_reflns 2728
_refine_ls_number_restraints 0
_refine_ls_restrained_S_all 1.093
_refine_ls_R_factor_all 0.0557
_refine_ls_R_factor_gt 0.0398
_refine_ls_shift/su_max 0.001
_refine_ls_shift/su_mean 0.000
_refine_ls_structure_factor_coef Fsqd
_refine_ls_weighting_details 'calc w=1/[\s^2^(Fo^2^)+(0.0463P)^2^+0.6261P] where P=(Fo^2^+2Fc^2^)/3'
_refine_ls_weighting_scheme calc
_refine_ls_wR_factor_gt 0.0964
_refine_ls_wR_factor_ref 0.1055
_reflns_number_gt 2160
_reflns_number_total 2728
_reflns_threshold_expression I>2\s(I)
_cod_data_source_file b315068b.txt
_cod_data_source_block ki126
_cod_original_sg_symbol_H-M 'P 21/n'
_cod_database_code 7102504

loop_
_symmetry_equiv_pos_as_xyz
'x, y, z'
'-x+1/2, y+1/2, -z+1/2'
'-x, -y, -z'
'x-1/2, -y-1/2, z-1/2'

loop_
_atom_site_label
_atom_site_type_symbol
_atom_site_fract_x
_atom_site_fract_y
_atom_site_fract_z
_atom_site_U_iso_or_equiv
_atom_site_adp_type
_atom_site_occupancy
_atom_site_symmetry_multiplicity
_atom_site_calc_flag
_atom_site_refinement_flags
P P 0.35326(4) 0.41878(8) 0.61072(3) 0.02833(17) Uani 1 1 d .
Si Si 0.28393(4) 0.25854(9) 0.42131(4) 0.03156(18) Uani 1 1 d .
B B 0.3819(3) 0.1710(4) 0.66186(19) 0.0466(7) Uani 1 1 d .
H0A H 0.3754 0.1747 0.7192 0.070 Uiso 1 1 calc R
H0B H 0.4498 0.1342 0.6652 0.070 Uiso 1 1 calc R
H0C H 0.3352 0.0773 0.6273 0.070 Uiso 1 1 calc R
C1 C 0.36455(14) 0.4296(3) 0.50405(12) 0.0250(4) Uani 1 1 d .
H1 H 0.3442 0.5619 0.4826 0.030 Uiso 1 1 calc R
C2 C 0.47519(15) 0.4063(3) 0.50562(14) 0.0289(5) Uani 1 1 d .
H2A H 0.5135 0.3479 0.5605 0.035 Uiso 1 1 calc R
H2B H 0.4776 0.3170 0.4598 0.035 Uiso 1 1 calc R
C3 C 0.15608(19) 0.2233(4) 0.42761(19) 0.0543(7) Uani 1 1 d .
H3A H 0.1248 0.3482 0.4282 0.081 Uiso 1 1 calc R
H3B H 0.1592 0.1534 0.4798 0.081 Uiso 1 1 calc R
H3C H 0.1170 0.1497 0.3782 0.081 Uiso 1 1 calc R
C4 C 0.34381(18) 0.0190(3) 0.42840(16) 0.0444(6) Uani 1 1 d .
H4A H 0.2978 -0.0707 0.3904 0.067 Uiso 1 1 calc R
H4B H 0.3609 -0.0280 0.4870 0.067 Uiso 1 1 calc R
H4C H 0.4042 0.0298 0.4115 0.067 Uiso 1 1 calc R
C5 C 0.2715(2) 0.3718(4) 0.31655(16) 0.0515(7) Uani 1 1 d .
H5A H 0.3371 0.3824 0.3086 0.077 Uiso 1 1 calc R
H5B H 0.2425 0.4997 0.3148 0.077 Uiso 1 1 calc R
H5C H 0.2284 0.2928 0.2710 0.077 Uiso 1 1 calc R
C6 C 0.22941(16) 0.4990(3) 0.60541(14) 0.0339(5) Uani 1 1 d .
H6A H 0.1817 0.3980 0.5770 0.041 Uiso 1 1 calc R
H6B H 0.2264 0.5109 0.6643 0.041 Uiso 1 1 calc R
C7 C 0.19455(17) 0.6876(3) 0.55961(17) 0.0400(6) Uani 1 1 d .
H7A H 0.2422 0.7900 0.5864 0.048 Uiso 1 1 calc R
H7B H 0.1933 0.6759 0.4996 0.048 Uiso 1 1 calc R
C8 C 0.09212(19) 0.7426(4) 0.56258(17) 0.0485(6) Uani 1 1 d .
H8A H 0.0437 0.6475 0.5314 0.073 Uiso 1 1 calc R
H8B H 0.0743 0.8688 0.5364 0.073 Uiso 1 1 calc R
H8C H 0.0922 0.7472 0.6219 0.073 Uiso 1 1 calc R
C9 C 0.43526(16) 0.6036(3) 0.67237(14) 0.0334(5) Uani 1 1 d .
H9A H 0.5046 0.5680 0.6780 0.040 Uiso 1 1 calc R
H9B H 0.4209 0.7254 0.6403 0.040 Uiso 1 1 calc R
C10 C 0.4266(2) 0.6369(4) 0.76074(15) 0.0506(7) Uani 1 1 d .
H10A H 0.4299 0.5121 0.7900 0.061 Uiso 1 1 calc R
H10B H 0.3612 0.6949 0.7555 0.061 Uiso 1 1 calc R
C11 C 0.5080(2) 0.7672(4) 0.81432(16) 0.0565(8) Uani 1 1 d .
H11A H 0.5728 0.7077 0.8218 0.085 Uiso 1 1 calc R
H11B H 0.4986 0.7869 0.8701 0.085 Uiso 1 1 calc R
H11C H 0.5051 0.8908 0.7856 0.085 Uiso 1 1 calc R

loop_
_atom_site_aniso_label
_atom_site_aniso_U_11
_atom_site_aniso_U_22
_atom_site_aniso_U_33
_atom_site_aniso_U_23
_atom_site_aniso_U_13
_atom_site_aniso_U_12
P 0.0349(3) 0.0218(3) 0.0303(3) 0.0031(2) 0.0131(2) -0.0001(2)
Si 0.0313(3) 0.0282(3) 0.0346(3) -0.0025(3) 0.0091(3) 0.0003(2)
B 0.073(2) 0.0277(14) 0.0446(17) 0.0112(13) 0.0257(15) 0.0047(14)
C1 0.0274(11) 0.0187(10) 0.0304(11) 0.0030(8) 0.0111(9) 0.0030(8)
C2 0.0303(12) 0.0233(10) 0.0340(11) 0.0043(9) 0.0114(9) 0.0027(9)
C3 0.0392(14) 0.0551(17) 0.0696(18) -0.0219(14) 0.0183(13) -0.0133(12)
C4 0.0509(15) 0.0309(12) 0.0478(15) -0.0083(11) 0.0099(12) 0.0035(11)
C5 0.0570(17) 0.0535(16) 0.0374(14) 0.0023(12) 0.0047(12) -0.0005(13)
C6 0.0355(12) 0.0326(12) 0.0390(12) -0.0025(10) 0.0192(10) -0.0034(10)
C7 0.0331(13) 0.0325(12) 0.0568(15) -0.0002(11) 0.0171(11) 0.0019(10)
C8 0.0442(14) 0.0549(16) 0.0510(15) -0.0038(13) 0.0216(12) 0.0128(12)
C9 0.0357(12) 0.0294(11) 0.0340(12) -0.0006(10) 0.0090(10) 0.0010(9)
C10 0.0686(18) 0.0488(16) 0.0348(14) -0.0038(11) 0.0164(12) -0.0083(13)
C11 0.078(2) 0.0441(15) 0.0345(14) -0.0039(12) -0.0016(13) 0.0038(14)

loop_
_atom_type_symbol
_atom_type_description
_atom_type_scat_dispersion_real
_atom_type_scat_dispersion_imag
_atom_type_scat_source
C C 0.0033 0.0016 'International Tables Vol C Tables 4.2.6.8 and 6.1.1.4'
H H 0.0000 0.0000 'International Tables Vol C Tables 4.2.6.8 and 6.1.1.4'
Si Si 0.0817 0.0704 'International Tables Vol C Tables 4.2.6.8 and 6.1.1.4'
P P 0.1023 0.0942 'International Tables Vol C Tables 4.2.6.8 and 6.1.1.4'
B B 0.0013 0.0007 'International Tables Vol C Tables 4.2.6.8 and 6.1.1.4'

loop_
_geom_angle_atom_site_label_1
_geom_angle_atom_site_label_2
_geom_angle_atom_site_label_3
_geom_angle
_geom_angle_site_symmetry_3
B P C1 113.30(11) .
B P C6 111.76(13) .
B P C9 112.39(12) .
C1 P C6 108.10(10) .
C1 P C9 106.36(10) .
C6 P C9 104.39(11) .
C1 Si C3 114.91(11) .
C1 Si C4 110.86(10) .
C1 Si C5 105.38(11) .
C3 Si C4 108.03(12) .
C3 Si C5 106.98(13) .
C4 Si C5 110.57(13) .
P C1 Si 117.19(11) .
P C1 C2 111.35(13) .
Si C1 C2 108.81(13) .
C1 C2 C2 113.9(2) 3_666
P C6 C7 116.83(15) .
C6 C7 C8 111.8(2) .
P C9 C10 114.80(17) .
C9 C10 C11 112.3(2) .

loop_
_geom_bond_atom_site_label_1
_geom_bond_atom_site_label_2
_geom_bond_distance
_geom_bond_site_symmetry_2
P B 1.914(3) .
P C1 1.819(2) .
P C6 1.818(2) .
P C9 1.824(2) .
Si C1 1.908(2) .
Si C3 1.861(3) .
Si C4 1.863(2) .
Si C5 1.861(3) .
C1 C2 1.568(3) .
C2 C2 1.524(4) 3_666
C6 C7 1.523(3) .
C7 C8 1.516(3) .
C9 C10 1.520(3) .
C10 C11 1.522(3) .

loop_
_geom_torsion_atom_site_label_1
_geom_torsion_atom_site_label_2
_geom_torsion_atom_site_label_3
_geom_torsion_atom_site_label_4
_geom_torsion
_geom_torsion_site_symmetry_4
B P C1 Si 58.14(16) .
B P C1 C2 -68.01(17) .
C6 P C1 Si -66.28(13) .
C6 P C1 C2 167.57(13) .
C9 P C1 Si -177.90(11) .
C9 P C1 C2 55.95(15) .
C3 Si C1 P 38.87(16) .
C3 Si C1 C2 166.26(15) .
C4 Si C1 P -83.97(14) .
C4 Si C1 C2 43.42(17) .
C5 Si C1 P 156.37(12) .
C5 Si C1 C2 -76.24(16) .
P C1 C2 C2 -102.7(2) 3_666
Si C1 C2 C2 126.7(2) 3_666
B P C6 C7 -175.29(18) .
C1 P C6 C7 -49.9(2) .
C9 P C6 C7 62.99(19) .
P C6 C7 C8 -177.72(17) .
B P C9 C10 -63.3(2) .
C1 P C9 C10 172.16(17) .
C6 P C9 C10 58.0(2) .
P C9 C10 C11 170.36(17) .
